data_7105931
loop_
_publ_author_name
'Charles H. Devillers'
'Abdou K. D. Dime'
'Helene Cattey'
'Dominique Lucas'

_publ_section_title
;
 Electrochemical meso-Functionalization of Magnesium(II) Porphine
;
_journal_name_full Chem.Commun.
_journal_page_first 1893
_journal_paper_doi 10.1039/c0cc04309e
_journal_volume 47
_journal_year 2011
_chemical_formula_moiety 'C40 H32 Mg N4 O P, 0.5 (C7 H8), F6 P'
_chemical_formula_sum 'C43.5 H36 F6 Mg N4 O P2'
_chemical_formula_weight 831.01
_chemical_name_systematic
;
?
;
_space_group_IT_number 14
_symmetry_cell_setting monoclinic
_symmetry_space_group_name_Hall '-P 2ybc'
_symmetry_space_group_name_H-M 'P 1 21/c 1'
_atom_sites_solution_hydrogens geom
_atom_sites_solution_primary direct
_atom_sites_solution_secondary difmap
_audit_conform_dict_location ftp:/ftp.iucr.org/pub/cif_core.dic
_audit_conform_dict_name cif_core.dic
_audit_conform_dict_version 2.2
_audit_creation_date date
_audit_creation_method SHELXL-97
_audit_update_record
;
?

2010-07-22 # Formatted by publCIF
;
_cell_angle_alpha 90.00
_cell_angle_beta 112.241(2)
_cell_angle_gamma 90.00
_cell_formula_units_Z 4
_cell_length_a 9.4786(4)
_cell_length_b 25.8868(11)
_cell_length_c 16.9780(7)
_cell_measurement_reflns_used 28204
_cell_measurement_temperature 115(2)
_cell_measurement_theta_max 27.485
_cell_measurement_theta_min 0.998
_cell_volume 3856.0(3)
_computing_cell_refinement 'DENZO-SMN (Otwinowski & Minor, 1997)'
_computing_data_collection 'KappaCCD Server Software (Nonius,1997)'
_computing_data_reduction 'DENZO-SMN (Otwinowski & Minor, 1997)'
_computing_molecular_graphics 'ORTEPIII (Burnett, 1996)'
_computing_publication_material 'SHELXL97 and WinGX (Farrugia, 1999)'
_computing_structure_refinement 'SHELXL-97 (Sheldrick, 1997)'
_computing_structure_solution 'SIR92 (Altomare, 1993)'
_diffrn_ambient_temperature 115(2)
_diffrn_measured_fraction_theta_full 0.989
_diffrn_measured_fraction_theta_max 0.989
_diffrn_measurement_device_type KappaCCD
_diffrn_measurement_method '\f scans (\k = 0) + additional \w scans'
_diffrn_radiation_monochromator graphite
_diffrn_radiation_source 'fine-focus sealed tube'
_diffrn_radiation_type MoK\a
_diffrn_radiation_wavelength 0.71073
_diffrn_reflns_av_R_equivalents 0.0650
_diffrn_reflns_av_sigmaI/netI 0.0751
_diffrn_reflns_limit_h_max 12
_diffrn_reflns_limit_h_min -12
_diffrn_reflns_limit_k_max 33
_diffrn_reflns_limit_k_min -33
_diffrn_reflns_limit_l_max 22
_diffrn_reflns_limit_l_min -22
_diffrn_reflns_number 16677
_diffrn_reflns_theta_full 27.54
_diffrn_reflns_theta_max 27.54
_diffrn_reflns_theta_min 1.57
_diffrn_standards_number 0
_exptl_absorpt_coefficient_mu 0.200
_exptl_absorpt_correction_type none
_exptl_crystal_colour violet
_exptl_crystal_density_diffrn 1.431
_exptl_crystal_density_method 'not measured'
_exptl_crystal_description prism
_exptl_crystal_F_000 1716
_exptl_crystal_size_max 0.13
_exptl_crystal_size_mid 0.10
_exptl_crystal_size_min 0.08
_refine_diff_density_max 0.687
_refine_diff_density_min -0.495
_refine_diff_density_rms 0.081
_refine_ls_extinction_method none
_refine_ls_goodness_of_fit_ref 1.133
_refine_ls_hydrogen_treatment noref
_refine_ls_matrix_type full
_refine_ls_number_parameters 540
_refine_ls_number_reflns 8798
_refine_ls_number_restraints 42
_refine_ls_restrained_S_all 1.135
_refine_ls_R_factor_all 0.1367
_refine_ls_R_factor_gt 0.0904
_refine_ls_shift/su_max 0.002
_refine_ls_shift/su_mean 0.000
_refine_ls_structure_factor_coef Fsqd
_refine_ls_weighting_details 'calc w=1/[\s^2^(Fo^2^)+(0.0074P)^2^+12.8417P] where P=(Fo^2^+2Fc^2^)/3'
_refine_ls_weighting_scheme calc
_refine_ls_wR_factor_gt 0.1549
_refine_ls_wR_factor_ref 0.1767
_reflns_number_gt 5987
_reflns_number_total 8798
_reflns_threshold_expression >2sigma(I)
_cod_data_source_file C0CC04309E.TXT
_cod_data_source_block 1004cd6c
_cod_original_formula_sum 'C43.50 H36 F6 Mg N4 O P2'
_cod_database_code 7105931

loop_
_symmetry_equiv_pos_as_xyz
'x, y, z'
'-x, y+1/2, -z+1/2'
'-x, -y, -z'
'x, -y-1/2, z-1/2'

loop_
_atom_site_label
_atom_site_type_symbol
_atom_site_fract_x
_atom_site_fract_y
_atom_site_fract_z
_atom_site_U_iso_or_equiv
_atom_site_adp_type
_atom_site_occupancy
_atom_site_symmetry_multiplicity
_atom_site_calc_flag
_atom_site_refinement_flags
_atom_site_disorder_assembly
_atom_site_disorder_group
C41 C -0.0020(13) 0.0324(3) 0.4896(7) 0.060(3) Uani 0.50 1 d PGU A -1
C42 C -0.1008(9) 0.0078(4) 0.5207(6) 0.044(3) Uani 0.50 1 d PGU A -1
H42 H -0.1799 0.0269 0.5288 0.053 Uiso 0.50 1 calc PR A -1
C43 C -0.0837(9) -0.0446(4) 0.5399(5) 0.049(3) Uani 0.50 1 d PGU A -1
H43 H -0.1512 -0.0613 0.5611 0.059 Uiso 0.50 1 calc PR A -1
C44 C 0.0321(12) -0.0724(3) 0.5280(6) 0.086(8) Uani 0.50 1 d PGU A -1
H44 H 0.0438 -0.1082 0.5411 0.103 Uiso 0.50 1 calc PR A -1
C45 C 0.1309(9) -0.0478(4) 0.4970(5) 0.056(3) Uani 0.50 1 d PGU A -1
H45 H 0.2100 -0.0669 0.4889 0.068 Uiso 0.50 1 calc PR A -1
C46 C 0.1138(10) 0.0046(4) 0.4778(6) 0.059(5) Uani 0.50 1 d PGU A -1
H46 H 0.1813 0.0213 0.4565 0.071 Uiso 0.50 1 calc PR A -1
C47 C -0.013(2) 0.0854(7) 0.4765(11) 0.073(5) Uani 0.50 1 d PU A -1
H47A H -0.1167 0.0968 0.4677 0.109 Uiso 0.50 1 calc PR A -1
H47B H 0.0092 0.0939 0.4262 0.109 Uiso 0.50 1 calc PR A -1
H47C H 0.0600 0.1029 0.5264 0.109 Uiso 0.50 1 calc PR A -1
Mg Mg 0.41132(15) 0.10025(5) 0.99036(9) 0.0266(3) Uani 1 1 d . . .
N1 N 0.1970(4) 0.11768(12) 0.9904(2) 0.0236(7) Uani 1 1 d . . .
N2 N 0.3016(4) 0.08281(12) 0.8624(2) 0.0252(7) Uani 1 1 d . . .
N3 N 0.6007(4) 0.05774(13) 0.9924(2) 0.0302(8) Uani 1 1 d . . .
N4 N 0.4962(4) 0.09176(13) 1.1223(2) 0.0299(8) Uani 1 1 d . . .
O1 O 0.4772(3) 0.17443(11) 0.98090(19) 0.0319(7) Uani 1 1 d . . .
H1O H 0.4212 0.2029 0.9764 0.038 Uiso 1 1 d R . .
C1 C 0.0630(4) 0.12435(14) 0.9236(3) 0.0241(8) Uani 1 1 d . . .
C2 C -0.0565(5) 0.13648(16) 0.9547(3) 0.0274(9) Uani 1 1 d . . .
H2 H -0.1609 0.1427 0.9212 0.033 Uiso 1 1 calc R . .
C3 C 0.0090(5) 0.13723(16) 1.0400(3) 0.0289(9) Uani 1 1 d . . .
H3 H -0.0409 0.1440 1.0780 0.035 Uiso 1 1 calc R . .
C4 C 0.1677(5) 0.12596(15) 1.0633(3) 0.0258(8) Uani 1 1 d . . .
C5 C 0.2718(5) 0.12237(16) 1.1464(3) 0.0293(9) Uani 1 1 d . . .
H5 H 0.2351 0.1316 1.1894 0.035 Uiso 1 1 calc R . .
C6 C 0.4251(5) 0.10675(16) 1.1748(3) 0.0309(9) Uani 1 1 d . . .
C7 C 0.5259(5) 0.10135(17) 1.2629(3) 0.0354(10) Uani 1 1 d . . .
H7 H 0.5038 0.1095 1.3115 0.042 Uiso 1 1 calc R . .
C8 C 0.6574(5) 0.08239(18) 1.2619(3) 0.0404(11) Uani 1 1 d . . .
H8 H 0.7463 0.0745 1.3103 0.049 Uiso 1 1 calc R . .
C9 C 0.6393(5) 0.07626(17) 1.1744(3) 0.0340(10) Uani 1 1 d . . .
C10 C 0.7464(5) 0.05503(17) 1.1457(3) 0.0388(11) Uani 1 1 d . . .
H10 H 0.8431 0.0469 1.1881 0.047 Uiso 1 1 calc R . .
C11 C 0.7276(5) 0.04437(16) 1.0620(3) 0.0329(10) Uani 1 1 d . . .
C12 C 0.8302(5) 0.01570(18) 1.0353(3) 0.0422(12) Uani 1 1 d . . .
H12 H 0.9261 0.0021 1.0712 0.051 Uiso 1 1 calc R . .
C13 C 0.7668(5) 0.01137(17) 0.9502(3) 0.0381(11) Uani 1 1 d . . .
H13 H 0.8088 -0.0058 0.9146 0.046 Uiso 1 1 calc R . .
C14 C 0.6218(5) 0.03795(16) 0.9234(3) 0.0328(10) Uani 1 1 d . . .
C15 C 0.5159(5) 0.04038(16) 0.8402(3) 0.0313(9) Uani 1 1 d . . .
H15 H 0.5484 0.0269 0.7977 0.038 Uiso 1 1 calc R . .
C16 C 0.3688(5) 0.06002(15) 0.8114(3) 0.0285(9) Uani 1 1 d . . .
C17 C 0.2627(5) 0.05755(16) 0.7255(3) 0.0311(9) Uani 1 1 d . . .
H17 H 0.2812 0.0434 0.6786 0.037 Uiso 1 1 calc R . .
C18 C 0.1317(5) 0.07889(16) 0.7228(3) 0.0293(9) Uani 1 1 d . . .
H18 H 0.0406 0.0829 0.6740 0.035 Uiso 1 1 calc R . .
C19 C 0.1569(4) 0.09474(15) 0.8100(2) 0.0233(8) Uani 1 1 d . . .
C20 C 0.0463(4) 0.11731(15) 0.8377(2) 0.0230(8) Uani 1 1 d . . .
P1 P -0.12094(11) 0.13993(4) 0.75231(6) 0.0235(2) Uani 1 1 d . . .
C21 C -0.2437(4) 0.08701(16) 0.7000(3) 0.0280(9) Uani 1 1 d . . .
C22 C -0.1979(5) 0.03642(16) 0.7249(3) 0.0298(9) Uani 1 1 d . . .
H22 H -0.1021 0.0301 0.7693 0.036 Uiso 1 1 calc R . .
C23 C -0.2916(6) -0.00464(18) 0.6851(3) 0.0391(11) Uani 1 1 d . . .
H23 H -0.2605 -0.0391 0.7023 0.047 Uiso 1 1 calc R . .
C24 C -0.4307(6) 0.0048(2) 0.6201(3) 0.0444(12) Uani 1 1 d . . .
H24 H -0.4941 -0.0234 0.5924 0.053 Uiso 1 1 calc R . .
C25 C -0.4785(6) 0.0542(2) 0.5950(3) 0.0440(12) Uani 1 1 d . . .
H25 H -0.5746 0.0601 0.5505 0.053 Uiso 1 1 calc R . .
C26 C -0.3863(5) 0.09542(19) 0.6346(3) 0.0370(10) Uani 1 1 d . . .
H26 H -0.4197 0.1297 0.6174 0.044 Uiso 1 1 calc R . .
C27 C -0.2342(4) 0.18624(16) 0.7814(2) 0.0259(8) Uani 1 1 d . . .
C28 C -0.3775(5) 0.17360(19) 0.7810(3) 0.0338(10) Uani 1 1 d . . .
H28 H -0.4139 0.1391 0.7700 0.041 Uiso 1 1 calc R . .
C29 C -0.4663(5) 0.2116(2) 0.7966(3) 0.0440(12) Uani 1 1 d . . .
H29 H -0.5640 0.2035 0.7968 0.053 Uiso 1 1 calc R . .
C30 C -0.4111(6) 0.2616(2) 0.8120(3) 0.0492(14) Uani 1 1 d . . .
H30 H -0.4735 0.2880 0.8207 0.059 Uiso 1 1 calc R . .
C31 C -0.2692(6) 0.27400(19) 0.8150(3) 0.0424(12) Uani 1 1 d . . .
H31 H -0.2323 0.3084 0.8273 0.051 Uiso 1 1 calc R . .
C32 C -0.1801(5) 0.23634(17) 0.8000(3) 0.0329(10) Uani 1 1 d . . .
H32 H -0.0809 0.2447 0.8025 0.039 Uiso 1 1 calc R . .
C33 C -0.0579(5) 0.17517(16) 0.6792(3) 0.0274(9) Uani 1 1 d . . .
C34 C -0.1449(6) 0.17532(19) 0.5918(3) 0.0411(11) Uani 1 1 d . . .
H34 H -0.2376 0.1565 0.5693 0.049 Uiso 1 1 calc R . .
C35 C -0.0935(7) 0.2034(2) 0.5387(3) 0.0518(14) Uani 1 1 d . . .
H35 H -0.1513 0.2033 0.4792 0.062 Uiso 1 1 calc R . .
C36 C 0.0382(7) 0.2313(2) 0.5698(4) 0.0507(14) Uani 1 1 d . . .
H36 H 0.0725 0.2498 0.5321 0.061 Uiso 1 1 calc R . .
C37 C 0.1212(6) 0.23235(19) 0.6564(3) 0.0438(12) Uani 1 1 d . . .
H37 H 0.2109 0.2528 0.6785 0.053 Uiso 1 1 calc R . .
C38 C 0.0746(5) 0.20391(17) 0.7111(3) 0.0342(10) Uani 1 1 d . . .
H38 H 0.1337 0.2041 0.7705 0.041 Uiso 1 1 calc R . .
C39 C 0.6307(5) 0.1927(2) 1.0204(3) 0.0457(12) Uani 1 1 d . . .
H39A H 0.6466 0.2212 0.9857 0.055 Uiso 1 1 calc R . .
H39B H 0.7014 0.1644 1.0213 0.055 Uiso 1 1 calc R . .
C40 C 0.6676(8) 0.2110(2) 1.1060(3) 0.0682(18) Uani 1 1 d . . .
H40A H 0.6592 0.1825 1.1419 0.102 Uiso 1 1 calc R . .
H40B H 0.5968 0.2386 1.1060 0.102 Uiso 1 1 calc R . .
H40C H 0.7721 0.2244 1.1285 0.102 Uiso 1 1 calc R . .
P2 P 0.29023(14) 0.31834(5) 0.92198(9) 0.0401(3) Uani 1 1 d . . .
F1 F 0.2725(5) 0.25842(14) 0.9407(3) 0.1019(15) Uani 1 1 d . . .
F2 F 0.2763(4) 0.3033(2) 0.8289(2) 0.1007(16) Uani 1 1 d . . .
F3 F 0.3039(5) 0.37619(15) 0.9005(3) 0.0975(14) Uani 1 1 d . . .
F4 F 0.3034(4) 0.33292(17) 1.0137(2) 0.0822(12) Uani 1 1 d . . .
F5 F 0.4702(3) 0.31270(17) 0.9547(2) 0.0795(12) Uani 1 1 d . . .
F6 F 0.1109(3) 0.32181(13) 0.8891(2) 0.0656(9) Uani 1 1 d . . .

loop_
_atom_site_aniso_label
_atom_site_aniso_U_11
_atom_site_aniso_U_22
_atom_site_aniso_U_33
_atom_site_aniso_U_23
_atom_site_aniso_U_13
_atom_site_aniso_U_12
C41 0.073(7) 0.055(6) 0.042(6) -0.010(5) 0.009(5) -0.009(6)
C42 0.046(6) 0.044(6) 0.039(6) -0.016(5) 0.013(5) -0.022(5)
C43 0.041(5) 0.063(6) 0.045(5) -0.005(5) 0.017(4) -0.012(5)
C44 0.094(11) 0.088(11) 0.055(9) -0.025(8) 0.005(7) -0.002(8)
C45 0.059(6) 0.066(7) 0.045(5) -0.021(5) 0.020(5) -0.004(5)
C46 0.058(7) 0.076(9) 0.050(7) -0.010(6) 0.026(6) -0.034(6)
C47 0.081(8) 0.075(7) 0.053(8) 0.003(6) 0.014(6) -0.028(7)
Mg 0.0243(7) 0.0254(7) 0.0303(7) 0.0037(6) 0.0104(6) 0.0030(6)
N1 0.0245(16) 0.0197(16) 0.0252(17) 0.0021(13) 0.0081(14) 0.0010(13)
N2 0.0233(16) 0.0224(17) 0.0321(19) 0.0010(14) 0.0127(15) 0.0027(14)
N3 0.0231(17) 0.0223(18) 0.044(2) 0.0018(16) 0.0111(16) 0.0008(14)
N4 0.0281(18) 0.0292(19) 0.0298(19) 0.0071(15) 0.0080(15) -0.0012(15)
O1 0.0283(15) 0.0241(15) 0.0411(18) 0.0027(13) 0.0105(13) -0.0019(12)
C1 0.0225(19) 0.0183(19) 0.032(2) 0.0023(16) 0.0112(17) 0.0020(15)
C2 0.026(2) 0.032(2) 0.029(2) 0.0036(18) 0.0152(17) 0.0030(17)
C3 0.032(2) 0.029(2) 0.031(2) 0.0010(18) 0.0168(18) 0.0042(18)
C4 0.033(2) 0.0174(19) 0.026(2) 0.0003(16) 0.0110(17) 0.0008(16)
C5 0.034(2) 0.030(2) 0.024(2) -0.0016(17) 0.0114(18) -0.0022(18)
C6 0.038(2) 0.022(2) 0.026(2) 0.0040(17) 0.0045(18) -0.0054(18)
C7 0.040(3) 0.032(2) 0.025(2) 0.0018(18) 0.0031(19) -0.004(2)
C8 0.042(3) 0.035(3) 0.034(3) 0.008(2) 0.002(2) -0.003(2)
C9 0.030(2) 0.027(2) 0.037(2) 0.0054(19) 0.0043(19) -0.0032(18)
C10 0.030(2) 0.032(2) 0.046(3) 0.012(2) 0.005(2) -0.0004(19)
C11 0.024(2) 0.026(2) 0.045(3) 0.0101(19) 0.0086(19) 0.0052(17)
C12 0.024(2) 0.034(3) 0.066(4) 0.011(2) 0.014(2) 0.0061(19)
C13 0.032(2) 0.028(2) 0.058(3) 0.002(2) 0.021(2) 0.0023(19)
C14 0.029(2) 0.022(2) 0.052(3) 0.003(2) 0.020(2) 0.0022(17)
C15 0.032(2) 0.029(2) 0.039(2) -0.0005(19) 0.019(2) 0.0006(18)
C16 0.031(2) 0.022(2) 0.036(2) 0.0037(18) 0.0177(19) 0.0052(17)
C17 0.039(2) 0.029(2) 0.033(2) -0.0007(18) 0.022(2) 0.0032(19)
C18 0.033(2) 0.031(2) 0.024(2) 0.0004(17) 0.0120(18) 0.0044(18)
C19 0.0247(19) 0.0207(19) 0.025(2) 0.0037(16) 0.0102(16) 0.0040(15)
C20 0.0250(19) 0.0217(19) 0.0225(19) -0.0010(15) 0.0091(16) -0.0004(15)
P1 0.0230(5) 0.0258(5) 0.0221(5) 0.0000(4) 0.0088(4) 0.0023(4)
C21 0.026(2) 0.033(2) 0.027(2) -0.0077(18) 0.0123(17) -0.0029(17)
C22 0.028(2) 0.033(2) 0.031(2) 0.0000(18) 0.0143(18) -0.0014(18)
C23 0.052(3) 0.034(3) 0.039(3) -0.004(2) 0.026(2) -0.009(2)
C24 0.054(3) 0.051(3) 0.030(3) -0.013(2) 0.018(2) -0.024(3)
C25 0.040(3) 0.059(3) 0.029(2) -0.005(2) 0.008(2) -0.010(2)
C26 0.033(2) 0.045(3) 0.032(2) -0.002(2) 0.0115(19) -0.004(2)
C27 0.026(2) 0.028(2) 0.023(2) 0.0035(17) 0.0089(16) 0.0081(17)
C28 0.027(2) 0.045(3) 0.028(2) 0.003(2) 0.0083(18) 0.008(2)
C29 0.032(2) 0.071(4) 0.032(3) 0.008(2) 0.015(2) 0.017(2)
C30 0.059(3) 0.054(3) 0.035(3) 0.012(2) 0.019(2) 0.032(3)
C31 0.058(3) 0.039(3) 0.034(3) 0.000(2) 0.022(2) 0.013(2)
C32 0.037(2) 0.036(2) 0.027(2) -0.0008(19) 0.0143(19) 0.0053(19)
C33 0.029(2) 0.025(2) 0.031(2) 0.0049(17) 0.0146(18) 0.0089(17)
C34 0.046(3) 0.045(3) 0.030(2) 0.005(2) 0.012(2) 0.006(2)
C35 0.074(4) 0.056(3) 0.029(3) 0.015(2) 0.024(3) 0.016(3)
C36 0.069(4) 0.044(3) 0.056(3) 0.020(3) 0.043(3) 0.016(3)
C37 0.039(3) 0.041(3) 0.058(3) 0.018(2) 0.026(2) 0.010(2)
C38 0.033(2) 0.036(3) 0.034(2) 0.011(2) 0.0143(19) 0.0074(19)
C39 0.043(3) 0.039(3) 0.049(3) 0.002(2) 0.010(2) -0.006(2)
C40 0.092(5) 0.067(4) 0.043(3) -0.001(3) 0.024(3) -0.033(4)
P2 0.0393(7) 0.0408(7) 0.0459(7) -0.0034(6) 0.0225(6) 0.0020(6)
F1 0.092(3) 0.044(2) 0.163(4) 0.014(2) 0.041(3) 0.014(2)
F2 0.065(2) 0.181(5) 0.062(2) -0.041(3) 0.032(2) -0.014(3)
F3 0.099(3) 0.060(2) 0.137(4) 0.028(2) 0.048(3) -0.013(2)
F4 0.075(2) 0.127(3) 0.057(2) -0.026(2) 0.0398(19) -0.020(2)
F5 0.0393(17) 0.136(4) 0.065(2) -0.020(2) 0.0224(16) 0.006(2)
F6 0.0405(17) 0.071(2) 0.085(2) -0.0129(19) 0.0236(17) 0.0005(16)

loop_
_atom_type_symbol
_atom_type_description
_atom_type_scat_dispersion_real
_atom_type_scat_dispersion_imag
_atom_type_scat_source
C C 0.0033 0.0016 'International Tables Vol C Tables 4.2.6.8 and 6.1.1.4'
H H 0.0000 0.0000 'International Tables Vol C Tables 4.2.6.8 and 6.1.1.4'
N N 0.0061 0.0033 'International Tables Vol C Tables 4.2.6.8 and 6.1.1.4'
F F 0.0171 0.0103 'International Tables Vol C Tables 4.2.6.8 and 6.1.1.4'
Mg Mg 0.0486 0.0363 'International Tables Vol C Tables 4.2.6.8 and 6.1.1.4'
P P 0.1023 0.0942 'International Tables Vol C Tables 4.2.6.8 and 6.1.1.4'
O O 0.0106 0.0060 'International Tables Vol C Tables 4.2.6.8 and 6.1.1.4'

loop_
_geom_angle_atom_site_label_1
_geom_angle_atom_site_label_2
_geom_angle_atom_site_label_3
_geom_angle
_geom_angle_site_symmetry_1
_geom_angle_site_symmetry_3
_geom_angle_publ_flag
C47 C41 C42 119.4(11) . . ?
C47 C41 C46 120.4(11) . . ?
C42 C41 C46 120.0 . . ?
C43 C42 C41 120.0 . . ?
C43 C42 H42 120.0 . . ?
C41 C42 H42 120.0 . . ?
C44 C43 C42 120.0 . . ?
C44 C43 H43 120.0 . . ?
C42 C43 H43 120.0 . . ?
C43 C44 C45 120.0 . . ?
C43 C44 H44 120.0 . . ?
C45 C44 H44 120.0 . . ?
C46 C45 C44 120.0 . . ?
C46 C45 H45 120.0 . . ?
C44 C45 H45 120.0 . . ?
C45 C46 C41 120.0 . . ?
C45 C46 H46 120.0 . . ?
C41 C46 H46 120.0 . . ?
O1 Mg N2 99.74(14) . . ?
O1 Mg N1 97.08(13) . . ?
N2 Mg N1 86.85(13) . . ?
O1 Mg N4 100.27(14) . . ?
N2 Mg N4 159.99(15) . . ?
N1 Mg N4 90.14(14) . . ?
O1 Mg N3 102.10(13) . . ?
N2 Mg N3 89.40(14) . . ?
N1 Mg N3 160.81(15) . . ?
N4 Mg N3 86.98(15) . . ?
C1 N1 C4 106.7(3) . . ?
C1 N1 Mg 129.3(3) . . ?
C4 N1 Mg 124.1(3) . . ?
C19 N2 C16 106.1(3) . . ?
C19 N2 Mg 128.2(3) . . ?
C16 N2 Mg 125.5(3) . . ?
C14 N3 C11 106.2(4) . . ?
C14 N3 Mg 126.0(3) . . ?
C11 N3 Mg 127.8(3) . . ?
C6 N4 C9 106.0(4) . . ?
C6 N4 Mg 126.0(3) . . ?
C9 N4 Mg 127.6(3) . . ?
C39 O1 Mg 124.1(3) . . ?
C39 O1 H1O 103.4 . . ?
Mg O1 H1O 126.3 . . ?
N1 C1 C20 123.2(3) . . ?
N1 C1 C2 109.6(3) . . ?
C20 C1 C2 127.1(4) . . ?
C3 C2 C1 106.8(4) . . ?
C3 C2 H2 126.6 . . ?
C1 C2 H2 126.6 . . ?
C2 C3 C4 107.6(4) . . ?
C2 C3 H3 126.2 . . ?
C4 C3 H3 126.2 . . ?
N1 C4 C5 126.5(4) . . ?
N1 C4 C3 109.2(3) . . ?
C5 C4 C3 124.3(4) . . ?
C4 C5 C6 127.8(4) . . ?
C4 C5 H5 116.1 . . ?
C6 C5 H5 116.1 . . ?
N4 C6 C5 124.1(4) . . ?
N4 C6 C7 110.7(4) . . ?
C5 C6 C7 125.1(4) . . ?
C8 C7 C6 105.9(4) . . ?
C8 C7 H7 127.0 . . ?
C6 C7 H7 127.0 . . ?
C7 C8 C9 107.7(4) . . ?
C7 C8 H8 126.2 . . ?
C9 C8 H8 126.2 . . ?
N4 C9 C10 124.3(4) . . ?
N4 C9 C8 109.7(4) . . ?
C10 C9 C8 125.9(4) . . ?
C11 C10 C9 127.3(4) . . ?
C11 C10 H10 116.3 . . ?
C9 C10 H10 116.3 . . ?
N3 C11 C10 124.1(4) . . ?
N3 C11 C12 109.8(4) . . ?
C10 C11 C12 126.1(4) . . ?
C13 C12 C11 107.7(4) . . ?
C13 C12 H12 126.2 . . ?
C11 C12 H12 126.2 . . ?
C12 C13 C14 106.5(4) . . ?
C12 C13 H13 126.8 . . ?
C14 C13 H13 126.8 . . ?
N3 C14 C15 125.0(4) . . ?
N3 C14 C13 109.8(4) . . ?
C15 C14 C13 125.1(4) . . ?
C16 C15 C14 128.1(4) . . ?
C16 C15 H15 116.0 . . ?
C14 C15 H15 116.0 . . ?
N2 C16 C15 125.0(4) . . ?
N2 C16 C17 110.2(3) . . ?
C15 C16 C17 124.7(4) . . ?
C18 C17 C16 107.5(4) . . ?
C18 C17 H17 126.2 . . ?
C16 C17 H17 126.2 . . ?
C17 C18 C19 106.6(4) . . ?
C17 C18 H18 126.7 . . ?
C19 C18 H18 126.7 . . ?
N2 C19 C20 124.3(4) . . ?
N2 C19 C18 109.6(3) . . ?
C20 C19 C18 126.0(3) . . ?
C1 C20 C19 125.6(3) . . ?
C1 C20 P1 120.6(3) . . ?
C19 C20 P1 113.7(3) . . ?
C20 P1 C27 115.63(18) . . ?
C20 P1 C21 111.05(19) . . ?
C27 P1 C21 107.55(19) . . ?
C20 P1 C33 107.31(18) . . ?
C27 P1 C33 103.77(18) . . ?
C21 P1 C33 111.3(2) . . ?
C22 C21 C26 118.8(4) . . ?
C22 C21 P1 119.8(3) . . ?
C26 C21 P1 121.4(3) . . ?
C23 C22 C21 120.3(4) . . ?
C23 C22 H22 119.9 . . ?
C21 C22 H22 119.9 . . ?
C24 C23 C22 119.6(5) . . ?
C24 C23 H23 120.2 . . ?
C22 C23 H23 120.2 . . ?
C25 C24 C23 121.1(4) . . ?
C25 C24 H24 119.4 . . ?
C23 C24 H24 119.4 . . ?
C24 C25 C26 119.7(5) . . ?
C24 C25 H25 120.1 . . ?
C26 C25 H25 120.1 . . ?
C25 C26 C21 120.4(5) . . ?
C25 C26 H26 119.8 . . ?
C21 C26 H26 119.8 . . ?
C32 C27 C28 119.8(4) . . ?
C32 C27 P1 118.6(3) . . ?
C28 C27 P1 121.6(3) . . ?
C29 C28 C27 119.6(5) . . ?
C29 C28 H28 120.2 . . ?
C27 C28 H28 120.2 . . ?
C30 C29 C28 119.1(5) . . ?
C30 C29 H29 120.4 . . ?
C28 C29 H29 120.4 . . ?
C31 C30 C29 121.6(5) . . ?
C31 C30 H30 119.2 . . ?
C29 C30 H30 119.2 . . ?
C30 C31 C32 119.5(5) . . ?
C30 C31 H31 120.3 . . ?
C32 C31 H31 120.3 . . ?
C31 C32 C27 120.4(4) . . ?
C31 C32 H32 119.8 . . ?
C27 C32 H32 119.8 . . ?
C38 C33 C34 119.8(4) . . ?
C38 C33 P1 119.3(3) . . ?
C34 C33 P1 120.9(3) . . ?
C35 C34 C33 118.8(5) . . ?
C35 C34 H34 120.6 . . ?
C33 C34 H34 120.6 . . ?
C36 C35 C34 121.6(5) . . ?
C36 C35 H35 119.2 . . ?
C34 C35 H35 119.2 . . ?
C35 C36 C37 119.5(5) . . ?
C35 C36 H36 120.3 . . ?
C37 C36 H36 120.3 . . ?
C36 C37 C38 120.4(5) . . ?
C36 C37 H37 119.8 . . ?
C38 C37 H37 119.8 . . ?
C37 C38 C33 119.9(4) . . ?
C37 C38 H38 120.1 . . ?
C33 C38 H38 120.1 . . ?
O1 C39 C40 113.4(5) . . ?
O1 C39 H39A 108.9 . . ?
C40 C39 H39A 108.9 . . ?
O1 C39 H39B 108.9 . . ?
C40 C39 H39B 108.9 . . ?
H39A C39 H39B 107.7 . . ?
C39 C40 H40A 109.5 . . ?
C39 C40 H40B 109.5 . . ?
H40A C40 H40B 109.5 . . ?
C39 C40 H40C 109.5 . . ?
H40A C40 H40C 109.5 . . ?
H40B C40 H40C 109.5 . . ?
F3 P2 F4 91.1(3) . . ?
F3 P2 F6 92.1(2) . . ?
F4 P2 F6 90.5(2) . . ?
F3 P2 F2 89.2(3) . . ?
F4 P2 F2 179.7(3) . . ?
F6 P2 F2 89.4(2) . . ?
F3 P2 F5 89.8(2) . . ?
F4 P2 F5 90.2(2) . . ?
F6 P2 F5 178.0(2) . . ?
F2 P2 F5 89.96(19) . . ?
F3 P2 F1 178.0(3) . . ?
F4 P2 F1 90.6(3) . . ?
F6 P2 F1 86.9(2) . . ?
F2 P2 F1 89.1(3) . . ?
F5 P2 F1 91.2(2) . . ?

loop_
_geom_bond_atom_site_label_1
_geom_bond_atom_site_label_2
_geom_bond_distance
_geom_bond_site_symmetry_2
_geom_bond_publ_flag
C41 C47 1.388(18) . ?
C41 C42 1.3900 . ?
C41 C46 1.3900 . ?
C42 C43 1.3900 . ?
C42 H42 0.9500 . ?
C43 C44 1.3900 . ?
C43 H43 0.9500 . ?
C44 C45 1.3900 . ?
C44 H44 0.9500 . ?
C45 C46 1.3900 . ?
C45 H45 0.9500 . ?
C46 H46 0.9500 . ?
C47 H47A 0.9800 . ?
C47 H47B 0.9800 . ?
C47 H47C 0.9800 . ?
Mg O1 2.044(3) . ?
Mg N2 2.073(4) . ?
Mg N1 2.081(3) . ?
Mg N4 2.085(4) . ?
Mg N3 2.095(4) . ?
N1 C1 1.356(5) . ?
N1 C4 1.384(5) . ?
N2 C19 1.358(5) . ?
N2 C16 1.386(5) . ?
N3 C14 1.361(6) . ?
N3 C11 1.374(5) . ?
N4 C6 1.361(6) . ?
N4 C9 1.369(5) . ?
O1 C39 1.433(5) . ?
O1 H1O 0.8941 . ?
C1 C20 1.418(5) . ?
C1 C2 1.454(5) . ?
C2 C3 1.342(6) . ?
C2 H2 0.9500 . ?
C3 C4 1.434(6) . ?
C3 H3 0.9500 . ?
C4 C5 1.385(5) . ?
C5 C6 1.406(6) . ?
C5 H5 0.9500 . ?
C6 C7 1.445(6) . ?
C7 C8 1.346(7) . ?
C7 H7 0.9500 . ?
C8 C9 1.438(7) . ?
C8 H8 0.9500 . ?
C9 C10 1.395(7) . ?
C10 C11 1.392(7) . ?
C10 H10 0.9500 . ?
C11 C12 1.426(6) . ?
C12 C13 1.343(7) . ?
C12 H12 0.9500 . ?
C13 C14 1.448(6) . ?
C13 H13 0.9500 . ?
C14 C15 1.390(6) . ?
C15 C16 1.388(6) . ?
C15 H15 0.9500 . ?
C16 C17 1.426(6) . ?
C17 C18 1.344(6) . ?
C17 H17 0.9500 . ?
C18 C19 1.466(5) . ?
C18 H18 0.9500 . ?
C19 C20 1.425(5) . ?
C20 P1 1.794(4) . ?
P1 C27 1.799(4) . ?
P1 C21 1.799(4) . ?
P1 C33 1.814(4) . ?
C21 C22 1.394(6) . ?
C21 C26 1.404(6) . ?
C22 C23 1.386(6) . ?
C22 H22 0.9500 . ?
C23 C24 1.384(7) . ?
C23 H23 0.9500 . ?
C24 C25 1.368(7) . ?
C24 H24 0.9500 . ?
C25 C26 1.383(6) . ?
C25 H25 0.9500 . ?
C26 H26 0.9500 . ?
C27 C32 1.386(6) . ?
C27 C28 1.394(6) . ?
C28 C29 1.385(6) . ?
C28 H28 0.9500 . ?
C29 C30 1.383(8) . ?
C29 H29 0.9500 . ?
C30 C31 1.365(7) . ?
C30 H30 0.9500 . ?
C31 C32 1.375(6) . ?
C31 H31 0.9500 . ?
C32 H32 0.9500 . ?
C33 C38 1.382(6) . ?
C33 C34 1.399(6) . ?
C34 C35 1.382(7) . ?
C34 H34 0.9500 . ?
C35 C36 1.363(8) . ?
C35 H35 0.9500 . ?
C36 C37 1.381(7) . ?
C36 H36 0.9500 . ?
C37 C38 1.382(6) . ?
C37 H37 0.9500 . ?
C38 H38 0.9500 . ?
C39 C40 1.440(7) . ?
C39 H39A 0.9900 . ?
C39 H39B 0.9900 . ?
C40 H40A 0.9800 . ?
C40 H40B 0.9800 . ?
C40 H40C 0.9800 . ?
P2 F3 1.558(4) . ?
P2 F4 1.561(3) . ?
P2 F6 1.578(3) . ?
P2 F2 1.584(4) . ?
P2 F5 1.588(3) . ?
P2 F1 1.605(4) . ?
